data_7242844
loop_
_publ_author_name
'Owczarek, Magdalena'
'Szklarz, Przemys\/law'
'Jakubas, Ryszard'

_publ_section_title
;
 Towards ferroelectricity-inducing chains of halogenoantimonates(iii) and
 halogenobismuthates(iii)
;
_journal_issue 29
_journal_name_full 'RSC Advances'
_journal_page_first 17574
_journal_page_last 17586
_journal_paper_doi 10.1039/D0RA10151F
_journal_volume 11
_journal_year 2021
_chemical_formula_moiety 'Bi Br5, 2(C4 H5 N2 S)'
_chemical_formula_sum 'C8 H10 Bi Br5 N4 S2'
_chemical_formula_weight 834.85
_space_group_crystal_system monoclinic
_space_group_IT_number 14
_space_group_name_Hall '-P 2yn'
_space_group_name_H-M_alt 'P 1 21/n 1'
_atom_sites_solution_hydrogens mixed
_atom_sites_solution_primary heavy
_audit_creation_date 2020-08-12
_audit_creation_method
;
Olex2 1.2
(compiled 2018.05.29 svn.r3508 for OlexSys, GUI svn.r5506)
;
_audit_update_record
;
2020-08-15 deposited with the CCDC.	2021-05-06 downloaded from the CCDC.
;
_cell_angle_alpha 90
_cell_angle_beta 104.77(2)
_cell_angle_gamma 90
_cell_formula_units_Z 2
_cell_length_a 5.752(4)
_cell_length_b 15.263(5)
_cell_length_c 10.633(4)
_cell_measurement_reflns_used 2826
_cell_measurement_temperature 100(2)
_cell_measurement_theta_max 36.0420
_cell_measurement_theta_min 5.2930
_cell_volume 902.7(8)
_computing_cell_refinement 'CrysAlisPro 1.171.38.46 (Rigaku OD, 2015)'
_computing_data_collection 'CrysAlisPro 1.171.38.46 (Rigaku OD, 2015)'
_computing_data_reduction 'CrysAlisPro 1.171.38.46 (Rigaku OD, 2015)'
_computing_molecular_graphics 'Olex2 (Dolomanov et al., 2009)'
_computing_publication_material 'Olex2 (Dolomanov et al., 2009)'
_computing_structure_refinement 'ShelXL (Sheldrick, 2015)'
_computing_structure_solution 'ShelXS (Sheldrick, 2008)'
_diffrn_ambient_temperature 100(2)
_diffrn_detector 'CCD plate'
_diffrn_detector_area_resol_mean 8.1956
_diffrn_detector_type Onyx
_diffrn_measured_fraction_theta_full 0.980
_diffrn_measured_fraction_theta_max 0.964
_diffrn_measurement_details
;
List of Runs (angles in degrees, time in seconds):

  # Type    Start    End  Width  t~exp~   \w     \q     \k     \f   Frames
#--------------------------------------------------------------------------
  1  \f      0.00 245.00   1.00   30.00   0.00  29.00 -25.00    --   245
  2  \w     25.00  50.00   1.00   55.00    --   40.00 -79.00   0.00   25
;
_diffrn_measurement_device 'four-circle diffractometer'
_diffrn_measurement_device_type 'Xcalibur, Onyx'
_diffrn_measurement_method '\w and \f scans'
_diffrn_orient_matrix_type 'CrysAlisPro convention (1999,Acta A55,543-557)'
_diffrn_orient_matrix_UB_11 0.0602712000
_diffrn_orient_matrix_UB_12 -0.0050906000
_diffrn_orient_matrix_UB_13 0.0666687000
_diffrn_orient_matrix_UB_21 -0.1116728000
_diffrn_orient_matrix_UB_22 -0.0079513000
_diffrn_orient_matrix_UB_23 0.0147375000
_diffrn_orient_matrix_UB_31 0.0127361000
_diffrn_orient_matrix_UB_32 -0.0454858000
_diffrn_orient_matrix_UB_33 -0.0100169000
_diffrn_radiation_monochromator graphite
_diffrn_radiation_probe x-ray
_diffrn_radiation_type MoK\a
_diffrn_radiation_wavelength 0.71073
_diffrn_reflns_av_R_equivalents 0.0338
_diffrn_reflns_av_unetI/netI 0.0463
_diffrn_reflns_Laue_measured_fraction_full 0.980
_diffrn_reflns_Laue_measured_fraction_max 0.964
_diffrn_reflns_limit_h_max 7
_diffrn_reflns_limit_h_min -7
_diffrn_reflns_limit_k_max 11
_diffrn_reflns_limit_k_min -20
_diffrn_reflns_limit_l_max 13
_diffrn_reflns_limit_l_min -14
_diffrn_reflns_number 5070
_diffrn_reflns_point_group_measured_fraction_full 0.980
_diffrn_reflns_point_group_measured_fraction_max 0.964
_diffrn_reflns_theta_full 25.242
_diffrn_reflns_theta_max 28.692
_diffrn_reflns_theta_min 4.781
_diffrn_source 'fine-focus sealed X-ray tube'
_diffrn_source_type 'Enhance (Mo) X-ray Source'
_diffrn_standards_number 0
_exptl_absorpt_coefficient_mu 21.058
_exptl_absorpt_correction_T_max 0.223
_exptl_absorpt_correction_T_min 0.167
_exptl_absorpt_correction_type analytical
_exptl_absorpt_process_details
;
CrysAlisPro 1.171.38.46 (Rigaku Oxford Diffraction, 2015)
Analytical numeric absorption correction using a multifaceted crystal
			model based on expressions derived by R.C. Clark & J.S. Reid.
(Clark, R. C. & Reid, J. S. (1995). Acta Cryst. A51, 887-897)
Empirical absorption correction using spherical harmonics,
 implemented in SCALE3 ABSPACK scaling algorithm.
;
_exptl_crystal_colour 'dark red'
_exptl_crystal_colour_modifier dark
_exptl_crystal_colour_primary red
_exptl_crystal_density_diffrn 3.072
_exptl_crystal_description block
_exptl_crystal_F_000 752
_exptl_crystal_size_max 0.13
_exptl_crystal_size_mid 0.12
_exptl_crystal_size_min 0.12
_refine_diff_density_max 1.921
_refine_diff_density_min -1.563
_refine_diff_density_rms 0.213
_refine_ls_extinction_method none
_refine_ls_goodness_of_fit_ref 1.030
_refine_ls_hydrogen_treatment constr
_refine_ls_matrix_type full
_refine_ls_number_parameters 94
_refine_ls_number_reflns 2247
_refine_ls_number_restraints 2
_refine_ls_restrained_S_all 1.029
_refine_ls_R_factor_all 0.0355
_refine_ls_R_factor_gt 0.0266
_refine_ls_shift/su_max 0.001
_refine_ls_shift/su_mean 0.000
_refine_ls_structure_factor_coef Fsqd
_refine_ls_weighting_details 'w=1/[\s^2^(Fo^2^)+(0.0187P)^2^] where P=(Fo^2^+2Fc^2^)/3'
_refine_ls_weighting_scheme calc
_refine_ls_wR_factor_gt 0.0536
_refine_ls_wR_factor_ref 0.0566
_reflns_Friedel_coverage 0.000
_reflns_number_gt 1902
_reflns_number_total 2247
_reflns_threshold_expression 'I > 2\s(I)'
_cod_data_source_file d0ra10151f2.cif
_cod_data_source_block 2shprmbibr
_cod_database_code 7242844
_shelx_shelxl_version_number 2017/1
_chemical_oxdiff_formula 'C8 H10 N4 S2 Bi Br5'
_shelx_space_group_comment
;
The symmetry employed for this shelxl refinement is uniquely defined
by the following loop, which should always be used as a source of
symmetry information in preference to the above space-group names.
They are only intended as comments.
;
_shelx_estimated_absorpt_t_max 0.187
_shelx_estimated_absorpt_t_min 0.171
_reflns_odcompleteness_completeness 97.10
_reflns_odcompleteness_iscentric 1
_reflns_odcompleteness_theta 26.32
_olex2_refinement_description
;
1. Fixed Uiso
 At 1.2 times of:
  All C(H) groups, All N(H) groups
2. Restrained distances
 N1-H1 = N3-H3
 0.88 with sigma of 0.02
3.a Riding coordinates:
 N1(H1), N3(H3)
3.b Aromatic/amide H refined with riding coordinates:
 C6(H6), C4(H4), C5(H5)
;
_olex2_submission_special_instructions 'No special instructions were received'
_oxdiff_exptl_absorpt_empirical_details
;
Empirical correction (ABSPACK) includes:
- Absorption correction using spherical harmonics
- Frame scaling
;
_oxdiff_exptl_absorpt_empirical_full_max 1.370
_oxdiff_exptl_absorpt_empirical_full_min 0.812

loop_
_space_group_symop_operation_xyz
'x, y, z'
'-x+1/2, y+1/2, -z+1/2'
'-x, -y, -z'
'x-1/2, -y-1/2, z-1/2'

loop_
_atom_site_label
_atom_site_type_symbol
_atom_site_fract_x
_atom_site_fract_y
_atom_site_fract_z
_atom_site_U_iso_or_equiv
_atom_site_adp_type
_atom_site_occupancy
_atom_site_site_symmetry_order
_atom_site_calc_flag
_atom_site_refinement_flags_posn
_atom_site_refinement_flags_adp
_atom_site_refinement_flags_occupancy
_atom_site_disorder_assembly
_atom_site_disorder_group
Bi Bi 1.500000 0.500000 0.500000 0.01077(7) Uani 1 2 d S T P . .
Br2 Br 1.34712(9) 0.56022(3) 0.24334(5) 0.02014(12) Uani 1 1 d . . . . .
Br3 Br 1.45361(9) 0.32515(3) 0.41086(5) 0.01549(11) Uani 1 1 d . . . . .
S S 0.2129(2) 0.39972(8) -0.03903(14) 0.0178(3) Uani 1 1 d . . . . .
Br1 Br 1.000000 0.500000 0.500000 0.0289(2) Uani 1 2 d S T P . .
N1 N 0.6685(7) 0.3970(2) 0.1056(4) 0.0148(9) Uani 1 1 d D . . . .
H1 H 0.655499 0.453459 0.088153 0.018 Uiso 1 1 d DR . . . .
C6 C 0.8638(9) 0.3609(3) 0.1818(5) 0.0168(10) Uani 1 1 d . . . . .
H6 H 1.002514 0.395726 0.215530 0.020 Uiso 1 1 calc R . . . .
N3 N 0.4689(7) 0.2663(2) 0.0845(4) 0.0159(9) Uani 1 1 d D . . . .
H3 H 0.339145 0.236750 0.049308 0.019 Uiso 1 1 d DR . . . .
C4 C 0.6608(9) 0.2272(3) 0.1588(5) 0.0167(11) Uani 1 1 d . . . . .
H4 H 0.655756 0.166169 0.175345 0.020 Uiso 1 1 calc R . . . .
C2 C 0.4568(8) 0.3544(3) 0.0532(5) 0.0125(9) Uani 1 1 d . . . . .
C5 C 0.8665(9) 0.2734(3) 0.2123(5) 0.0173(10) Uani 1 1 d . . . . .
H5 H 1.003819 0.246343 0.267465 0.021 Uiso 1 1 calc R . . . .

loop_
_atom_site_aniso_label
_atom_site_aniso_U_11
_atom_site_aniso_U_22
_atom_site_aniso_U_33
_atom_site_aniso_U_23
_atom_site_aniso_U_13
_atom_site_aniso_U_12
Bi 0.00762(12) 0.01186(13) 0.01254(13) 0.00012(10) 0.00206(9) 0.00056(9)
Br2 0.0226(3) 0.0209(2) 0.0145(3) 0.0027(2) 0.0002(2) -0.0035(2)
Br3 0.0141(2) 0.0140(2) 0.0171(3) -0.00180(18) 0.0018(2) 0.00191(18)
S 0.0135(6) 0.0160(6) 0.0218(7) 0.0017(5) 0.0008(5) -0.0011(5)
Br1 0.0160(4) 0.0262(4) 0.0498(6) 0.0049(4) 0.0182(4) 0.0023(3)
N1 0.015(2) 0.0097(19) 0.020(2) -0.0004(17) 0.0042(18) -0.0017(16)
C6 0.013(2) 0.023(3) 0.014(3) -0.003(2) 0.004(2) -0.002(2)
N3 0.015(2) 0.0124(19) 0.020(2) -0.0044(17) 0.0052(19) -0.0039(17)
C4 0.020(3) 0.014(2) 0.017(3) -0.001(2) 0.007(2) 0.003(2)
C2 0.012(2) 0.015(2) 0.011(2) -0.0011(18) 0.0038(19) 0.0000(19)
C5 0.016(2) 0.015(2) 0.020(3) -0.001(2) 0.003(2) 0.003(2)

loop_
_atom_type_symbol
_atom_type_description
_atom_type_scat_dispersion_real
_atom_type_scat_dispersion_imag
_atom_type_scat_source
C C 0.0033 0.0016 'International Tables Vol C Tables 4.2.6.8 and 6.1.1.4'
H H 0.0000 0.0000 'International Tables Vol C Tables 4.2.6.8 and 6.1.1.4'
Bi Bi -4.1077 10.2566 'International Tables Vol C Tables 4.2.6.8 and 6.1.1.4'
Br Br -0.2901 2.4595 'International Tables Vol C Tables 4.2.6.8 and 6.1.1.4'
N N 0.0061 0.0033 'International Tables Vol C Tables 4.2.6.8 and 6.1.1.4'
S S 0.1246 0.1234 'International Tables Vol C Tables 4.2.6.8 and 6.1.1.4'

loop_
_exptl_crystal_face_index_h
_exptl_crystal_face_index_k
_exptl_crystal_face_index_l
_exptl_crystal_face_perp_dist
0 -21 -1 0.0686
0 21 1 0.0686
5 12 -11 0.0604
-5 -12 11 0.0604
4 -16 -9 0.0715
-4 16 9 0.0715
1 -8 13 0.0427
7 3 3 0.0600
-7 -3 -3 0.0600
7 -12 0 0.0578
-7 12 0 0.0578
-2 -14 -10 0.0610
-6 7 12 0.0595
6 -7 -12 0.0595
0 8 13 0.0416

loop_
_geom_angle_atom_site_label_1
_geom_angle_atom_site_label_2
_geom_angle_atom_site_label_3
_geom_angle
_geom_angle_site_symmetry_1
_geom_angle_site_symmetry_3
_geom_angle_publ_flag
Br2 Bi Br2 180.0 3_866 . ?
Br2 Bi Br3 89.78(2) . 3_866 ?
Br2 Bi Br3 90.22(2) 3_866 3_866 ?
Br2 Bi Br3 90.22(2) . . ?
Br2 Bi Br3 89.78(2) 3_866 . ?
Br2 Bi Br1 86.24(3) 3_866 1_655 ?
Br2 Bi Br1 86.24(3) . . ?
Br2 Bi Br1 93.76(3) . 1_655 ?
Br2 Bi Br1 93.76(3) 3_866 . ?
Br3 Bi Br3 180.0 . 3_866 ?
Br3 Bi Br1 89.488(12) . . ?
Br3 Bi Br1 90.511(12) 3_866 . ?
Br3 Bi Br1 90.512(12) . 1_655 ?
Br3 Bi Br1 89.489(12) 3_866 1_655 ?
Br1 Bi Br1 180.0 1_655 . ?
Bi Br1 Bi 180.0 1_455 . ?
C6 N1 C2 125.4(4) . . ?
N1 C6 C5 120.4(5) . . ?
C4 N3 C2 124.4(4) . . ?
N3 C4 C5 121.1(4) . . ?
N1 C2 S 125.4(4) . . ?
N1 C2 N3 112.3(4) . . ?
N3 C2 S 122.3(4) . . ?
C4 C5 C6 116.5(5) . . ?

loop_
_geom_bond_atom_site_label_1
_geom_bond_atom_site_label_2
_geom_bond_distance
_geom_bond_site_symmetry_2
_geom_bond_publ_flag
Bi Br2 2.8004(11) 3_866 ?
Bi Br2 2.8004(11) . ?
Bi Br3 2.8219(9) . ?
Bi Br3 2.8219(9) 3_866 ?
Bi Br1 2.876(2) 1_655 ?
Bi Br1 2.876(2) . ?
S C2 1.645(5) . ?
N1 C6 1.326(7) . ?
N1 C2 1.367(6) . ?
C6 C5 1.373(7) . ?
N3 C4 1.324(7) . ?
N3 C2 1.384(6) . ?
C4 C5 1.370(7) . ?

loop_
_geom_hbond_atom_site_label_D
_geom_hbond_atom_site_label_H
_geom_hbond_atom_site_label_A
_geom_hbond_distance_DH
_geom_hbond_distance_HA
_geom_hbond_distance_DA
_geom_hbond_angle_DHA
_geom_hbond_site_symmetry_A
_geom_hbond_publ_flag
N1 H1 S 0.88 2.46 3.292(4) 157.0 3_665 yes
N3 H3 Br3 0.87 2.51 3.369(5) 168.1 4_465 yes

loop_
_exptl_oxdiff_crystal_face_indexfrac_h
_exptl_oxdiff_crystal_face_indexfrac_k
_exptl_oxdiff_crystal_face_indexfrac_l
_exptl_oxdiff_crystal_face_x
_exptl_oxdiff_crystal_face_y
_exptl_oxdiff_crystal_face_z
-0.0000 -21.0000 -1.0000 0.0402 0.1522 0.9652
0.0000 21.0000 1.0000 -0.0402 -0.1522 -0.9652
5.0000 12.0000 -11.0000 -0.4931 -0.8159 -0.3720
-5.0000 -12.0000 11.0000 0.4931 0.8159 0.3720
4.0000 -16.0000 -9.0000 -0.2775 -0.4521 0.8689
-4.0000 16.0000 9.0000 0.2775 0.4521 -0.8689
1.0000 -8.0000 13.0000 0.9677 0.1435 0.2464
7.0000 3.0000 3.0000 0.6066 -0.7614 -0.0774
-7.0000 -3.0000 -3.0000 -0.6066 0.7614 0.0774
7.0000 -12.0000 -0.0000 0.4830 -0.6863 0.6350
-7.0000 12.0000 0.0000 -0.4830 0.6863 -0.6350
-2.0000 -14.0000 -10.0000 -0.7160 0.1873 0.7115
-6.0000 7.0000 12.0000 0.4028 0.7912 -0.5150
6.0000 -7.0000 -12.0000 -0.4028 -0.7912 0.5150
-0.0000 8.0000 13.0000 0.8260 0.1280 -0.4941
